data_1549243
loop_
_publ_author_name
'Tang, Yu-Jia'
'Zhang, A-Man'
'Zhu, Hong-Jing'
'Dong, Long-Zhang'
'Wang, Xiao-Li'
'Li, Shun-Li'
'Han, Min'
'Xu, Xiang-Xin'
'Lan, Ya-Qian'

_publ_section_title
;
 Polyoxometalate precursors for precisely controlled synthesis of
 bimetallic sulfide heterostructure through nucleation-doping competition.
;
_journal_issue 18
_journal_name_full Nanoscale
_journal_page_first 8404
_journal_page_last 8412
_journal_paper_doi 10.1039/c8nr00925b
_journal_volume 10
_journal_year 2018
_chemical_formula_moiety 'Co Mo6 O24, 6(H2 O), 4(N)'
_chemical_formula_sum 'Co H12 Mo6 N4 O30'
_chemical_formula_weight 1182.71
_space_group_crystal_system monoclinic
_space_group_IT_number 14
_space_group_name_Hall '-P 2ybc'
_space_group_name_H-M_alt 'P 1 21/c 1'
_symmetry_space_group_name_Hall '-P 2ybc'
_symmetry_space_group_name_H-M 'P 1 21/c 1'
_atom_sites_solution_hydrogens difmap
_atom_sites_solution_primary dual
_audit_creation_date 2017-07-10
_audit_creation_method
;
Olex2 1.2
(compiled 2017.03.28 svn.r3405 for OlexSys, GUI svn.r5337)
;
_cell_angle_alpha 90
_cell_angle_beta 100.143(17)
_cell_angle_gamma 90
_cell_formula_units_Z 2
_cell_length_a 11.403(14)
_cell_length_b 10.995(13)
_cell_length_c 11.715(14)
_cell_measurement_reflns_used 6387
_cell_measurement_temperature 296(2)
_cell_measurement_theta_max 28.430
_cell_measurement_theta_min 2.557
_cell_volume 1446(3)
_computing_cell_refinement 'SAINT v8.37A (Bruker, 2015)'
_computing_data_reduction 'SAINT v8.37A (Bruker, 2015)'
_computing_molecular_graphics 'Olex2 (Dolomanov et al., 2009)'
_computing_publication_material 'Olex2 (Dolomanov et al., 2009)'
_computing_structure_refinement 'ShelXL (Sheldrick, 2015)'
_computing_structure_solution 'ShelXT (Sheldrick, 2015)'
_diffrn_ambient_temperature 296.15
_diffrn_measured_fraction_theta_full 0.993
_diffrn_measured_fraction_theta_max 0.991
_diffrn_measurement_device_type 'CCD area detector'
_diffrn_measurement_method 'phi and omega scans'
_diffrn_radiation_type MoK\a
_diffrn_radiation_wavelength 0.71073
_diffrn_reflns_av_R_equivalents 0.0558
_diffrn_reflns_av_unetI/netI 0.0595
_diffrn_reflns_Laue_measured_fraction_full 0.993
_diffrn_reflns_Laue_measured_fraction_max 0.991
_diffrn_reflns_limit_h_max 14
_diffrn_reflns_limit_h_min -14
_diffrn_reflns_limit_k_max 14
_diffrn_reflns_limit_k_min -12
_diffrn_reflns_limit_l_max 15
_diffrn_reflns_limit_l_min -14
_diffrn_reflns_number 8790
_diffrn_reflns_point_group_measured_fraction_full 0.993
_diffrn_reflns_point_group_measured_fraction_max 0.991
_diffrn_reflns_theta_full 25.242
_diffrn_reflns_theta_max 27.500
_diffrn_reflns_theta_min 1.814
_exptl_absorpt_coefficient_mu 3.191
_exptl_absorpt_correction_T_max 0.5633
_exptl_absorpt_correction_T_min 0.3307
_exptl_absorpt_correction_type multi-scan
_exptl_absorpt_process_details
'SADABS-2016/2 (Bruker,2016/2) was used for absorption correction. wR2(int) was 0.1185 before and 0.0739 after correction. The Ratio of minimum to maximum transmission is 0.5871. The \l/2 correction factor is Not present.'
_exptl_crystal_colour 'clear light green'
_exptl_crystal_colour_lustre clear
_exptl_crystal_colour_modifier light
_exptl_crystal_colour_primary green
_exptl_crystal_density_diffrn 2.717
_exptl_crystal_description plate
_exptl_crystal_F_000 1118
_exptl_crystal_size_max 0.2
_exptl_crystal_size_mid 0.2
_exptl_crystal_size_min 0.05
_refine_diff_density_max 2.749
_refine_diff_density_min -1.435
_refine_diff_density_rms 0.277
_refine_ls_extinction_method none
_refine_ls_goodness_of_fit_ref 1.140
_refine_ls_hydrogen_treatment constr
_refine_ls_matrix_type full
_refine_ls_number_parameters 196
_refine_ls_number_reflns 3287
_refine_ls_number_restraints 6
_refine_ls_restrained_S_all 1.150
_refine_ls_R_factor_all 0.0768
_refine_ls_R_factor_gt 0.0642
_refine_ls_shift/su_max 0.000
_refine_ls_shift/su_mean 0.000
_refine_ls_structure_factor_coef Fsqd
_refine_ls_weighting_details 'w=1/[\s^2^(Fo^2^)+(0.0483P)^2^+26.4396P] where P=(Fo^2^+2Fc^2^)/3'
_refine_ls_weighting_scheme calc
_refine_ls_wR_factor_gt 0.1523
_refine_ls_wR_factor_ref 0.1641
_reflns_Friedel_coverage 0.000
_reflns_number_gt 2668
_reflns_number_total 3287
_reflns_threshold_expression 'I > 2\s(I)'
_cod_data_source_file c8nr00925b1.cif
_cod_data_source_block mo_como6_0m
_cod_depositor_comments 'Adding full bibliography for 1549243.cif.'
_cod_database_code 1549243
_shelx_shelxl_version_number 2016/4
_shelx_space_group_comment
;
The symmetry employed for this shelxl refinement is uniquely defined
by the following loop, which should always be used as a source of
symmetry information in preference to the above space-group names.
They are only intended as comments.
;
_olex2_refinement_description
;
1. Fixed Uiso
 At 1.5 times of:
  All O(H,H) groups
2. Uiso/Uaniso restraints and constraints
Uanis(O3W) \\sim Ueq: with sigma of 0.005 and sigma for terminal atoms of 0.01
3.a Free rotating group:
 O1W(H1WA,H1WB), O2W(H2WA,H2WB), O3W(H3WA,H3WB)
;
_olex2_submission_special_instructions 'No special instructions were received'

loop_
_space_group_symop_operation_xyz
'x, y, z'
'-x, y+1/2, -z+1/2'
'-x, -y, -z'
'x, -y-1/2, z-1/2'

loop_
_atom_site_label
_atom_site_type_symbol
_atom_site_fract_x
_atom_site_fract_y
_atom_site_fract_z
_atom_site_U_iso_or_equiv
_atom_site_adp_type
_atom_site_occupancy
_atom_site_site_symmetry_order
_atom_site_calc_flag
_atom_site_refinement_flags_posn
_atom_site_refinement_flags_adp
_atom_site_refinement_flags_occupancy
Mo1 Mo 0.34223(7) 0.73460(7) 0.56971(6) 0.0219(2) Uani 1 1 d . . .
Mo2 Mo 0.63608(7) 0.74514(7) 0.62135(6) 0.0212(2) Uani 1 1 d . . .
Mo3 Mo 0.79485(7) 0.51429(7) 0.54786(7) 0.0245(2) Uani 1 1 d . . .
Co1 Co 0.500000 0.500000 0.500000 0.0116(3) Uani 1 2 d S T P
O1 O 0.7544(6) 0.4072(6) 0.4163(5) 0.0274(14) Uani 1 1 d . . .
O2 O 0.6298(5) 0.4012(5) 0.5739(5) 0.0177(11) Uani 1 1 d . . .
O3 O 0.7439(5) 0.6135(6) 0.6679(5) 0.0246(13) Uani 1 1 d . . .
O4 O 0.8783(7) 0.6166(8) 0.4866(7) 0.0438(19) Uani 1 1 d . . .
O5 O 0.8921(6) 0.4268(8) 0.6406(7) 0.0414(18) Uani 1 1 d . . .
O6 O 0.7256(7) 0.8442(7) 0.5633(7) 0.0396(17) Uani 1 1 d . . .
O7 O 0.4945(5) 0.6030(5) 0.6307(4) 0.0166(11) Uani 1 1 d . . .
O8 O 0.6282(7) 0.8021(7) 0.7560(6) 0.0343(16) Uani 1 1 d . . .
O9 O 0.4865(6) 0.8064(5) 0.5344(5) 0.0246(13) Uani 1 1 d . . .
O10 O 0.3434(7) 0.7958(7) 0.7050(6) 0.0340(16) Uani 1 1 d . . .
O11 O 0.2456(7) 0.8214(7) 0.4759(6) 0.0381(17) Uani 1 1 d . . .
O12 O 0.3794(5) 0.3906(5) 0.5299(5) 0.0179(11) Uani 1 1 d . . .
O1W O 0.8297(11) 0.5381(13) 0.8891(9) 0.075(3) Uani 1 1 d . . .
H1WA H 0.781327 0.545395 0.825440 0.112 Uiso 1 1 d G . .
H1WB H 0.886099 0.589104 0.891118 0.112 Uiso 1 1 d G . .
O2W O 0.8572(13) 0.4863(14) 0.2301(13) 0.093(4) Uani 1 1 d . . .
H2WA H 0.813537 0.463255 0.277879 0.139 Uiso 1 1 d G . .
H2WB H 0.912624 0.434825 0.229240 0.139 Uiso 1 1 d G . .
O3W O 0.5156(12) 0.5427(10) 0.8494(8) 0.072(3) Uani 1 1 d . U .
H3WA H 0.531445 0.591503 0.906178 0.107 Uiso 1 1 d G . .
H3WB H 0.440853 0.541711 0.824891 0.107 Uiso 1 1 d G . .
N1H N 0.9930(14) 0.3398(16) 0.909(2) 0.120(8) Uani 1 1 d . . .
N2H N 1.0064(14) 0.2096(13) 0.7084(16) 0.089(5) Uani 1 1 d . . .

loop_
_atom_site_aniso_label
_atom_site_aniso_U_11
_atom_site_aniso_U_22
_atom_site_aniso_U_33
_atom_site_aniso_U_23
_atom_site_aniso_U_13
_atom_site_aniso_U_12
Mo1 0.0316(4) 0.0178(4) 0.0168(4) -0.0034(3) 0.0057(3) 0.0047(3)
Mo2 0.0311(4) 0.0167(4) 0.0160(4) -0.0044(3) 0.0046(3) -0.0045(3)
Mo3 0.0243(4) 0.0273(4) 0.0215(4) -0.0033(3) 0.0033(3) -0.0002(3)
Co1 0.0188(7) 0.0108(7) 0.0053(6) -0.0005(5) 0.0020(5) -0.0006(5)
O1 0.036(3) 0.027(3) 0.023(3) -0.002(3) 0.014(3) -0.006(3)
O2 0.025(3) 0.016(3) 0.011(3) 0.003(2) 0.001(2) 0.004(2)
O3 0.029(3) 0.029(3) 0.015(3) -0.007(2) 0.001(2) -0.002(3)
O4 0.039(4) 0.046(5) 0.049(5) -0.006(4) 0.015(3) -0.011(4)
O5 0.031(4) 0.048(5) 0.043(4) 0.001(4) 0.001(3) 0.007(3)
O6 0.048(4) 0.029(4) 0.042(4) 0.004(3) 0.009(3) -0.013(3)
O7 0.029(3) 0.015(3) 0.006(2) -0.002(2) 0.004(2) -0.001(2)
O8 0.044(4) 0.034(4) 0.025(3) -0.011(3) 0.004(3) -0.004(3)
O9 0.040(4) 0.012(3) 0.024(3) 0.004(2) 0.010(3) -0.002(2)
O10 0.046(4) 0.033(4) 0.027(3) -0.011(3) 0.016(3) 0.004(3)
O11 0.044(4) 0.034(4) 0.035(4) -0.001(3) 0.002(3) 0.009(3)
O12 0.030(3) 0.012(3) 0.013(3) 0.003(2) 0.006(2) -0.006(2)
O1W 0.082(8) 0.104(10) 0.039(5) 0.016(6) 0.011(5) 0.001(7)
O2W 0.088(10) 0.120(12) 0.078(9) 0.012(8) 0.034(7) 0.002(8)
O3W 0.138(8) 0.045(5) 0.034(4) -0.005(4) 0.023(5) 0.000(5)
N1H 0.061(9) 0.082(11) 0.20(2) 0.045(13) -0.028(11) 0.009(8)
N2H 0.080(10) 0.050(8) 0.135(15) 0.027(9) 0.017(9) 0.022(7)

loop_
_atom_type_symbol
_atom_type_description
_atom_type_scat_dispersion_real
_atom_type_scat_dispersion_imag
_atom_type_scat_source
Co Co 0.3494 0.9721 'International Tables Vol C Tables 4.2.6.8 and 6.1.1.4'
H H 0.0000 0.0000 'International Tables Vol C Tables 4.2.6.8 and 6.1.1.4'
Mo Mo -1.6832 0.6857 'International Tables Vol C Tables 4.2.6.8 and 6.1.1.4'
N N 0.0061 0.0033 'International Tables Vol C Tables 4.2.6.8 and 6.1.1.4'
O O 0.0106 0.0060 'International Tables Vol C Tables 4.2.6.8 and 6.1.1.4'

loop_
_geom_angle_atom_site_label_1
_geom_angle_atom_site_label_2
_geom_angle_atom_site_label_3
_geom_angle
_geom_angle_site_symmetry_1
_geom_angle_site_symmetry_3
O1 Mo1 O2 72.2(2) 3_666 3_666
O1 Mo1 O7 82.8(3) 3_666 .
O1 Mo1 O9 150.0(3) 3_666 .
O7 Mo1 O2 67.81(19) . 3_666
O9 Mo1 O2 82.9(2) . 3_666
O9 Mo1 O7 72.3(2) . .
O10 Mo1 O1 98.6(3) . 3_666
O10 Mo1 O2 160.6(3) . 3_666
O10 Mo1 O7 94.5(3) . .
O10 Mo1 O9 99.7(3) . .
O11 Mo1 O1 101.1(3) . 3_666
O11 Mo1 O2 92.8(3) . 3_666
O11 Mo1 O7 158.2(3) . .
O11 Mo1 O9 96.4(3) . .
O11 Mo1 O10 105.9(4) . .
O3 Mo2 O7 83.8(3) . .
O3 Mo2 O9 150.4(3) . .
O3 Mo2 O12 71.8(2) . 3_666
O6 Mo2 O3 101.3(3) . .
O6 Mo2 O7 159.7(3) . .
O6 Mo2 O8 105.3(4) . .
O6 Mo2 O9 95.8(3) . .
O6 Mo2 O12 94.4(3) . 3_666
O7 Mo2 O12 68.3(2) . 3_666
O8 Mo2 O3 98.6(3) . .
O8 Mo2 O7 93.1(3) . .
O8 Mo2 O9 99.9(3) . .
O8 Mo2 O12 159.5(3) . 3_666
O9 Mo2 O7 72.4(2) . .
O9 Mo2 O12 83.1(2) . 3_666
O1 Mo3 O2 72.1(2) . .
O1 Mo3 O3 149.2(3) . .
O1 Mo3 O12 83.8(3) . 3_666
O3 Mo3 O2 81.5(2) . .
O3 Mo3 O12 71.5(2) . 3_666
O4 Mo3 O1 98.0(3) . .
O4 Mo3 O2 158.7(3) . .
O4 Mo3 O3 101.2(3) . .
O4 Mo3 O12 92.3(3) . 3_666
O5 Mo3 O1 101.6(4) . .
O5 Mo3 O2 93.8(3) . .
O5 Mo3 O3 95.7(3) . .
O5 Mo3 O4 106.9(4) . .
O5 Mo3 O12 158.9(3) . 3_666
O12 Mo3 O2 68.3(2) 3_666 .
O2 Co1 O2 180.0 3_666 .
O7 Co1 O2 96.1(2) . .
O7 Co1 O2 96.1(2) 3_666 3_666
O7 Co1 O2 83.9(2) 3_666 .
O7 Co1 O2 83.9(2) . 3_666
O7 Co1 O7 180.0(3) 3_666 .
O12 Co1 O2 94.8(3) . .
O12 Co1 O2 85.2(3) . 3_666
O12 Co1 O2 94.8(3) 3_666 3_666
O12 Co1 O2 85.2(3) 3_666 .
O12 Co1 O7 84.3(2) 3_666 .
O12 Co1 O7 95.7(2) 3_666 3_666
O12 Co1 O7 95.7(2) . .
O12 Co1 O7 84.3(2) . 3_666
O12 Co1 O12 180.0 . 3_666
Mo3 O1 Mo1 119.0(3) . 3_666
Mo1 O2 Mo3 91.8(2) 3_666 .
Co1 O2 Mo1 103.4(2) . 3_666
Co1 O2 Mo3 102.5(3) . .
Mo2 O3 Mo3 118.4(3) . .
Mo2 O7 Mo1 93.3(2) . .
Co1 O7 Mo1 104.8(2) . .
Co1 O7 Mo2 104.2(2) . .
Mo1 O9 Mo2 116.5(3) . .
Mo3 O12 Mo2 92.7(2) 3_666 3_666
Co1 O12 Mo2 103.2(3) . 3_666
Co1 O12 Mo3 104.0(2) . 3_666
H1WA O1W H1WB 109.4 . .
H2WA O2W H2WB 109.4 . .
H3WA O3W H3WB 109.6 . .

loop_
_geom_bond_atom_site_label_1
_geom_bond_atom_site_label_2
_geom_bond_distance
_geom_bond_site_symmetry_2
Mo1 O1 1.933(7) 3_666
Mo1 O2 2.313(6) 3_666
Mo1 O7 2.277(6) .
Mo1 O9 1.934(7) .
Mo1 O10 1.720(7) .
Mo1 O11 1.705(7) .
Mo2 O3 1.915(7) .
Mo2 O6 1.713(7) .
Mo2 O7 2.264(6) .
Mo2 O8 1.715(7) .
Mo2 O9 1.946(7) .
Mo2 O12 2.299(6) 3_666
Mo3 O1 1.930(7) .
Mo3 O2 2.320(6) .
Mo3 O3 1.948(6) .
Mo3 O4 1.711(8) .
Mo3 O5 1.706(8) .
Mo3 O12 2.288(6) 3_666
Co1 O2 1.915(5) .
Co1 O2 1.915(5) 3_666
Co1 O7 1.914(5) 3_666
Co1 O7 1.914(5) .
Co1 O12 1.906(6) 3_666
Co1 O12 1.906(6) .
O1 Mo1 1.933(7) 3_666
O2 Mo1 2.313(6) 3_666
O12 Mo2 2.300(6) 3_666
O12 Mo3 2.288(6) 3_666
O1W H1WA 0.8496 .
O1W H1WB 0.8509 .
O2W H2WA 0.8505 .
O2W H2WB 0.8496 .
O3W H3WA 0.8494 .
O3W H3WB 0.8499 .
